data_7707922
loop_
_publ_author_name
'Wang, Jinhui'
'Zhang, Xinyuan'
'Liang, Fei'
'Hu, Zhanggui'
'Wu, Yicheng'

_publ_section_title
;
 Co-crystal
 AX&#x00B7;(H<sub>3</sub>C<sub>3</sub>N<sub>3</sub>O<sub>3</sub>) (A = Na,
 Rb, Cs; X = Br, I): a series of strongly anisotropic alkali halide
 cyanurates with a planar structural motif and large birefringence.
;
_journal_issue 33
_journal_name_full 'Dalton transactions (Cambridge, England : 2003)'
_journal_page_first 11555
_journal_page_last 11561
_journal_paper_doi 10.1039/d1dt02217b
_journal_volume 50
_journal_year 2021
_chemical_formula_moiety 'Br, 0.25(C12 H12 N12 O12 Rb4)'
_chemical_formula_sum 'C3 H3 Br N3 O3 Rb'
_chemical_formula_weight 294.46
_space_group_crystal_system orthorhombic
_space_group_IT_number 57
_space_group_name_Hall '-P 2c 2b'
_space_group_name_H-M_alt 'P b c m'
_atom_sites_solution_hydrogens mixed
_atom_sites_solution_primary dual
_audit_creation_date 2020-11-23
_audit_creation_method
;
Olex2 1.2
(compiled 2017.08.10 svn.r3458 for OlexSys, GUI svn.r5381)
;
_audit_update_record
;
2021-06-30 deposited with the CCDC.	2021-07-26 downloaded from the CCDC.
;
_cell_angle_alpha 90
_cell_angle_beta 90
_cell_angle_gamma 90
_cell_formula_units_Z 4
_cell_length_a 6.7921(7)
_cell_length_b 8.5866(8)
_cell_length_c 12.8580(15)
_cell_measurement_reflns_used 935
_cell_measurement_temperature 295(2)
_cell_measurement_theta_max 25.65
_cell_measurement_theta_min 3.17
_cell_volume 749.89(14)
_computing_cell_refinement 'SAINT V8.38A (?, 2016)'
_computing_data_reduction 'SAINT V8.38A (?, 2016)'
_computing_molecular_graphics 'Olex2 (Dolomanov et al., 2009)'
_computing_publication_material 'Olex2 (Dolomanov et al., 2009)'
_computing_structure_refinement 'ShelXL (Sheldrick, 2015)'
_computing_structure_solution 'ShelXT (Sheldrick, 2015)'
_diffrn_ambient_temperature 295.0
_diffrn_measured_fraction_theta_full 0.999
_diffrn_measured_fraction_theta_max 0.999
_diffrn_measurement_device_type 'CCD area detector'
_diffrn_measurement_method 'phi and omega scans'
_diffrn_radiation_monochromator graphite
_diffrn_radiation_type MoK\a
_diffrn_radiation_wavelength 0.71073
_diffrn_reflns_av_R_equivalents 0.0550
_diffrn_reflns_av_unetI/netI 0.0446
_diffrn_reflns_Laue_measured_fraction_full 0.999
_diffrn_reflns_Laue_measured_fraction_max 0.999
_diffrn_reflns_limit_h_max 8
_diffrn_reflns_limit_h_min -6
_diffrn_reflns_limit_k_max 7
_diffrn_reflns_limit_k_min -10
_diffrn_reflns_limit_l_max 11
_diffrn_reflns_limit_l_min -15
_diffrn_reflns_number 3586
_diffrn_reflns_point_group_measured_fraction_full 0.999
_diffrn_reflns_point_group_measured_fraction_max 0.999
_diffrn_reflns_theta_full 25.022
_diffrn_reflns_theta_max 25.022
_diffrn_reflns_theta_min 2.999
_exptl_absorpt_coefficient_mu 11.891
_exptl_absorpt_correction_T_max 0.7459
_exptl_absorpt_correction_T_min 0.6020
_exptl_absorpt_correction_type none
_exptl_absorpt_process_details
;
SADABS-2016/2 (Bruker,2016/2) was used for absorption correction.
wR2(int) was 0.1082 before and 0.0598 after correction.
The Ratio of minimum to maximum transmission is 0.8071.
The \l/2 correction factor is Not present.
;
_exptl_crystal_density_diffrn 2.608
_exptl_crystal_description plate
_exptl_crystal_F_000 552
_refine_diff_density_max 0.523
_refine_diff_density_min -0.544
_refine_diff_density_rms 0.140
_refine_ls_extinction_method none
_refine_ls_goodness_of_fit_ref 1.108
_refine_ls_hydrogen_treatment mixed
_refine_ls_matrix_type full
_refine_ls_number_parameters 59
_refine_ls_number_reflns 694
_refine_ls_number_restraints 0
_refine_ls_restrained_S_all 1.108
_refine_ls_R_factor_all 0.0554
_refine_ls_R_factor_gt 0.0320
_refine_ls_shift/su_max 0.000
_refine_ls_shift/su_mean 0.000
_refine_ls_structure_factor_coef Fsqd
_refine_ls_weighting_details 'w=1/[\s^2^(Fo^2^)+(0.0152P)^2^] where P=(Fo^2^+2Fc^2^)/3'
_refine_ls_weighting_scheme calc
_refine_ls_wR_factor_gt 0.0508
_refine_ls_wR_factor_ref 0.0590
_reflns_Friedel_coverage 0.000
_reflns_number_gt 510
_reflns_number_total 694
_reflns_threshold_expression 'I > 2\s(I)'
_cod_data_source_file d1dt02217b2.cif
_cod_data_source_block a
_cod_depositor_comments 'Adding full bibliography for 7707922--7707924.cif.'
_cod_database_code 7707922
_shelx_shelxl_version_number 2016/4
_shelx_space_group_comment
;
The symmetry employed for this shelxl refinement is uniquely defined
by the following loop, which should always be used as a source of
symmetry information in preference to the above space-group names.
They are only intended as comments.
;
_olex2_refinement_description
;
1. Fixed Uiso
 At 1.2 times of:
  All N(H) groups
2.a Aromatic/amide H refined with riding coordinates:
 N1(H1)
;
_olex2_submission_special_instructions 'No special instructions were received'

loop_
_space_group_symop_operation_xyz
'x, y, z'
'-x, -y, z+1/2'
'-x, y+1/2, -z+1/2'
'x, -y+1/2, -z'
'-x, -y, -z'
'x, y, -z-1/2'
'x, -y-1/2, z-1/2'
'-x, y-1/2, z'

loop_
_atom_site_label
_atom_site_type_symbol
_atom_site_fract_x
_atom_site_fract_y
_atom_site_fract_z
_atom_site_U_iso_or_equiv
_atom_site_adp_type
_atom_site_occupancy
_atom_site_site_symmetry_order
_atom_site_calc_flag
_atom_site_refinement_flags_posn
_atom_site_refinement_flags_adp
_atom_site_refinement_flags_occupancy
_atom_site_disorder_assembly
_atom_site_disorder_group
Br1 Br 1.37811(11) 0.43655(7) 0.250000 0.0293(2) Uani 1 2 d S T P . .
Rb1 Rb 0.86527(10) 0.28746(7) 0.250000 0.0312(2) Uani 1 2 d S T P . .
O1 O 0.8871(5) 0.5596(4) 0.3789(3) 0.0351(10) Uani 1 1 d . . . . .
O2 O 0.3075(7) 0.750000 0.500000 0.0412(16) Uani 1 2 d S T P . .
N1 N 0.8882(8) 0.750000 0.500000 0.0229(14) Uani 1 2 d S T P . .
H1 H 1.014854 0.750001 0.500000 0.027 Uiso 1 2 calc RS T P . .
N2 N 0.5955(6) 0.6482(5) 0.4424(4) 0.0265(12) Uani 1 1 d . . . . .
C1 C 0.7961(7) 0.6460(6) 0.4360(4) 0.0234(13) Uani 1 1 d . . . . .
C2 C 0.4893(10) 0.750000 0.500000 0.0248(18) Uani 1 2 d S T P . .
H2 H 0.544(7) 0.602(5) 0.407(4) 0.010(16) Uiso 1 1 d . . . . .

loop_
_atom_site_aniso_label
_atom_site_aniso_U_11
_atom_site_aniso_U_22
_atom_site_aniso_U_33
_atom_site_aniso_U_23
_atom_site_aniso_U_13
_atom_site_aniso_U_12
Br1 0.0273(4) 0.0269(4) 0.0336(6) 0.000 0.000 -0.0015(3)
Rb1 0.0314(4) 0.0244(4) 0.0380(6) 0.000 0.000 0.0026(4)
O1 0.0282(19) 0.041(2) 0.036(3) -0.0151(19) 0.0043(19) 0.0040(19)
O2 0.012(2) 0.046(4) 0.065(5) -0.007(3) 0.000 0.000
N1 0.009(3) 0.030(3) 0.030(4) -0.007(3) 0.000 0.000
N2 0.016(2) 0.027(2) 0.037(4) -0.008(2) -0.001(2) -0.004(2)
C1 0.022(3) 0.030(3) 0.019(3) 0.003(3) 0.001(2) -0.001(2)
C2 0.021(4) 0.028(4) 0.026(5) -0.001(4) 0.000 0.000

loop_
_atom_type_symbol
_atom_type_description
_atom_type_scat_dispersion_real
_atom_type_scat_dispersion_imag
_atom_type_scat_source
C C 0.0033 0.0016 'International Tables Vol C Tables 4.2.6.8 and 6.1.1.4'
H H 0.0000 0.0000 'International Tables Vol C Tables 4.2.6.8 and 6.1.1.4'
Br Br -0.2901 2.4595 'International Tables Vol C Tables 4.2.6.8 and 6.1.1.4'
N N 0.0061 0.0033 'International Tables Vol C Tables 4.2.6.8 and 6.1.1.4'
O O 0.0106 0.0060 'International Tables Vol C Tables 4.2.6.8 and 6.1.1.4'
Rb Rb -0.9393 2.9676 'International Tables Vol C Tables 4.2.6.8 and 6.1.1.4'

loop_
_geom_angle_atom_site_label_1
_geom_angle_atom_site_label_2
_geom_angle_atom_site_label_3
_geom_angle
_geom_angle_site_symmetry_1
_geom_angle_site_symmetry_3
_geom_angle_publ_flag
Rb1 Br1 Rb1 139.90(3) 3_755 1_655 ?
Rb1 Br1 Rb1 81.429(18) 3_755 . ?
Rb1 Br1 Rb1 138.67(3) 1_655 . ?
Br1 Rb1 Br1 82.400(19) 3_745 1_455 ?
Br1 Rb1 O2 75.74(3) 3_745 2_664 ?
Br1 Rb1 O2 75.74(3) 3_745 5_666 ?
Br1 Rb1 N1 98.27(4) 3_745 2_764 ?
Br1 Rb1 N1 117.45(7) 1_455 5_766 ?
Br1 Rb1 N1 98.27(4) 3_745 5_766 ?
Br1 Rb1 N1 117.45(7) 1_455 2_764 ?
Br1 Rb1 C1 90.67(8) 3_745 8_755 ?
Br1 Rb1 C1 90.67(8) 3_745 3_745 ?
O1 Rb1 Br1 72.81(6) 3_745 3_745 ?
O1 Rb1 Br1 137.65(7) 6_556 3_745 ?
O1 Rb1 Br1 72.81(6) 8_755 3_745 ?
O1 Rb1 Br1 75.77(7) 6_556 1_455 ?
O1 Rb1 Br1 137.65(7) . 3_745 ?
O1 Rb1 Br1 75.77(7) . 1_455 ?
O1 Rb1 Br1 137.88(7) 3_745 1_455 ?
O1 Rb1 Br1 137.88(7) 8_755 1_455 ?
O1 Rb1 O1 65.43(13) 3_745 8_755 ?
O1 Rb1 O1 100.33(10) . 8_755 ?
O1 Rb1 O1 143.48(5) . 3_745 ?
O1 Rb1 O1 70.57(14) 6_556 . ?
O1 Rb1 O1 100.32(10) 6_556 3_745 ?
O1 Rb1 O1 143.48(5) 6_556 8_755 ?
O1 Rb1 O2 129.36(7) 6_556 5_666 ?
O1 Rb1 O2 129.27(7) 8_755 2_664 ?
O1 Rb1 O2 67.80(9) 8_755 5_666 ?
O1 Rb1 O2 63.49(7) . 5_666 ?
O1 Rb1 O2 129.27(7) 3_745 5_666 ?
O1 Rb1 O2 129.35(7) . 2_664 ?
O1 Rb1 O2 67.80(9) 3_745 2_664 ?
O1 Rb1 O2 63.49(7) 6_556 2_664 ?
O1 Rb1 N1 123.96(8) 6_556 5_766 ?
O1 Rb1 N1 123.96(8) . 2_764 ?
O1 Rb1 N1 99.71(9) 8_755 2_764 ?
O1 Rb1 N1 62.48(7) . 5_766 ?
O1 Rb1 N1 38.17(7) 3_745 2_764 ?
O1 Rb1 N1 99.71(9) 3_745 5_766 ?
O1 Rb1 N1 62.48(7) 6_556 2_764 ?
O1 Rb1 N1 38.17(7) 8_755 5_766 ?
O1 Rb1 C1 77.84(11) 8_755 3_745 ?
O1 Rb1 C1 81.69(11) 6_556 3_745 ?
O1 Rb1 C1 19.58(9) 8_755 8_755 ?
O1 Rb1 C1 129.61(10) 6_556 8_755 ?
O1 Rb1 C1 129.60(10) . 3_745 ?
O1 Rb1 C1 19.58(9) 3_745 3_745 ?
O1 Rb1 C1 81.69(11) . 8_755 ?
O1 Rb1 C1 77.84(11) 3_745 8_755 ?
O2 Rb1 Br1 73.46(7) 2_664 1_455 ?
O2 Rb1 Br1 73.46(7) 5_666 1_455 ?
O2 Rb1 O2 138.54(14) 2_664 5_666 ?
O2 Rb1 N1 167.17(6) 2_664 5_766 ?
O2 Rb1 N1 47.36(11) 2_664 2_764 ?
O2 Rb1 N1 47.36(11) 5_666 5_766 ?
O2 Rb1 N1 167.17(6) 5_666 2_764 ?
O2 Rb1 C1 145.39(10) 2_664 8_755 ?
O2 Rb1 C1 145.39(10) 5_666 3_745 ?
O2 Rb1 C1 63.71(10) 2_664 3_745 ?
O2 Rb1 C1 63.71(10) 5_666 8_755 ?
N1 Rb1 N1 124.12(15) 5_766 2_764 ?
C1 Rb1 Br1 136.98(8) 3_745 1_455 ?
C1 Rb1 Br1 136.98(8) 8_755 1_455 ?
C1 Rb1 N1 105.55(11) 3_745 5_766 ?
C1 Rb1 N1 21.90(9) 3_745 2_764 ?
C1 Rb1 N1 21.90(9) 8_755 5_766 ?
C1 Rb1 N1 105.55(11) 8_755 2_764 ?
C1 Rb1 C1 85.19(17) 8_755 3_745 ?
Rb1 O1 Rb1 103.64(11) . 3_755 ?
C1 O1 Rb1 102.5(3) . 3_755 ?
C1 O1 Rb1 145.2(3) . . ?
Rb1 O2 Rb1 140.07(14) 3_655 5_666 ?
C2 O2 Rb1 109.96(7) . 3_655 ?
C2 O2 Rb1 109.96(7) . 5_666 ?
Rb1 N1 Rb1 125.21(15) 5_766 3_755 ?
C1 N1 Rb1 74.7(2) 4_566 5_766 ?
C1 N1 Rb1 133.2(2) 4_566 3_755 ?
C1 N1 Rb1 133.2(2) . 5_766 ?
C1 N1 Rb1 74.7(2) . 3_755 ?
C1 N1 C1 125.5(6) 4_566 . ?
C2 N2 C1 125.0(5) . . ?
O1 C1 Rb1 57.9(3) . 3_755 ?
O1 C1 N1 122.1(4) . . ?
O1 C1 N2 123.6(5) . . ?
N1 C1 Rb1 83.4(2) . 3_755 ?
N2 C1 Rb1 133.3(4) . 3_755 ?
N2 C1 N1 114.3(5) . . ?
O2 C2 N2 122.2(3) . 4_566 ?
O2 C2 N2 122.2(3) . . ?
N2 C2 N2 115.7(6) . 4_566 ?

loop_
_geom_bond_atom_site_label_1
_geom_bond_atom_site_label_2
_geom_bond_distance
_geom_bond_site_symmetry_2
_geom_bond_publ_flag
Br1 Rb1 3.4368(10) 3_755 ?
Br1 Rb1 3.7110(10) . ?
Br1 Rb1 3.5479(10) 1_655 ?
Rb1 Br1 3.4368(10) 3_745 ?
Rb1 Br1 3.5479(10) 1_455 ?
Rb1 O1 3.066(4) 8_755 ?
Rb1 O1 2.869(3) . ?
Rb1 O1 2.869(3) 6_556 ?
Rb1 O1 3.066(4) 3_745 ?
Rb1 O2 3.4371(16) 5_666 ?
Rb1 O2 3.4371(16) 2_664 ?
Rb1 N1 3.639(2) 2_764 ?
Rb1 N1 3.639(2) 5_766 ?
Rb1 C1 3.533(5) 3_745 ?
Rb1 C1 3.533(5) 8_755 ?
O1 Rb1 3.066(4) 3_755 ?
O1 C1 1.213(6) . ?
O2 Rb1 3.4371(16) 5_666 ?
O2 Rb1 3.4371(16) 3_655 ?
O2 C2 1.235(8) . ?
N1 Rb1 3.639(2) 5_766 ?
N1 Rb1 3.639(2) 3_755 ?
N1 C1 1.366(5) . ?
N1 C1 1.366(5) 4_566 ?
N2 C1 1.365(6) . ?
N2 C2 1.354(5) . ?
C1 Rb1 3.533(5) 3_755 ?
C2 N2 1.354(5) 4_566 ?
